data_4072469
loop_
_publ_author_name
'Liu, Chung-Wei'
'Lin, Ying-Chih'
'Huang, Shou-Ling'
Cheng,
'Liu, Yi-Hung'
'Wang, Yu'

_publ_section_title
;
 Preparation of Dinuclear Vinylidene Complexes and Their New Deprotonation
 Reactions
;
_journal_issue 14
_journal_name_full Organometallics
_journal_page_first 3431
_journal_paper_doi 10.1021/om060641o
_journal_volume 26
_journal_year 2007
_chemical_formula_sum 'C47 H78 F6 N P5 Ru2'
_chemical_formula_weight 1128.09
_chemical_name_systematic
; 
 ? 
;
_space_group_IT_number 14
_symmetry_cell_setting monoclinic
_symmetry_space_group_name_Hall '-P 2ybc'
_symmetry_space_group_name_H-M 'P 1 21/c 1'
_atom_sites_solution_hydrogens geom
_atom_sites_solution_primary direct
_atom_sites_solution_secondary difmap
_audit_creation_method SHELXL-97
_cell_angle_alpha 90.00
_cell_angle_beta 90.1850(10)
_cell_angle_gamma 90.00
_cell_formula_units_Z 4
_cell_length_a 9.2924(2)
_cell_length_b 21.0916(4)
_cell_length_c 27.4615(4)
_cell_measurement_reflns_used 45655
_cell_measurement_temperature 295(2)
_cell_measurement_theta_max 25.03
_cell_measurement_theta_min 1
_cell_volume 5382.19(17)
_computing_cell_refinement 'HKL Denzo & Scalepack (Otwinowski & Minor)'
_computing_data_collection 'COLLECT (Nonius BV)'
_computing_data_reduction 'HKL Denzo & Scalepack (Otwinowski & Minor)'
_computing_molecular_graphics SHELXTL
_computing_publication_material SHELXTL
_computing_structure_refinement 'SHELXL-97 (Sheldrick, 1997)'
_computing_structure_solution 'SHELXS-97 (Sheldrick, 1990)'
_diffrn_ambient_temperature 295(2)
_diffrn_measured_fraction_theta_full 0.978
_diffrn_measured_fraction_theta_max 0.978
_diffrn_measurement_device_type 'Nonius KappaCCD'
_diffrn_measurement_method CCD
_diffrn_radiation_monochromator graphite
_diffrn_radiation_source 'fine-focus sealed tube'
_diffrn_radiation_type MoK\a
_diffrn_radiation_wavelength 0.71073
_diffrn_reflns_av_R_equivalents 0.0549
_diffrn_reflns_av_sigmaI/netI 0.0532
_diffrn_reflns_limit_h_max 11
_diffrn_reflns_limit_h_min -11
_diffrn_reflns_limit_k_max 25
_diffrn_reflns_limit_k_min -24
_diffrn_reflns_limit_l_max 32
_diffrn_reflns_limit_l_min -30
_diffrn_reflns_number 29613
_diffrn_reflns_theta_full 25.00
_diffrn_reflns_theta_max 25.00
_diffrn_reflns_theta_min 2.19
_exptl_absorpt_coefficient_mu 0.762
_exptl_absorpt_correction_T_max 0.937
_exptl_absorpt_correction_T_min 0.875
_exptl_absorpt_correction_type multi-scan
_exptl_absorpt_process_details
; 
multi-scan from symmetry-related measurements 
 Sortav (Blessing 1995) 
;
_exptl_crystal_density_diffrn 1.392
_exptl_crystal_density_method 'not measured'
_exptl_crystal_F_000 2336
_exptl_crystal_size_max 0.15
_exptl_crystal_size_mid 0.15
_exptl_crystal_size_min 0.10
_refine_diff_density_max 0.674
_refine_diff_density_min -0.583
_refine_diff_density_rms 0.137
_refine_ls_extinction_coef 0.0039(3)
_refine_ls_extinction_expression Fc^*^=kFc[1+0.001xFc^2^\l^3^/sin(2\q)]^-1/4^
_refine_ls_extinction_method SHELXL
_refine_ls_goodness_of_fit_ref 1.089
_refine_ls_hydrogen_treatment mixed
_refine_ls_matrix_type full
_refine_ls_number_parameters 544
_refine_ls_number_reflns 9259
_refine_ls_number_restraints 0
_refine_ls_restrained_S_all 1.089
_refine_ls_R_factor_all 0.0980
_refine_ls_R_factor_gt 0.0612
_refine_ls_shift/su_max 0.103
_refine_ls_shift/su_mean 0.003
_refine_ls_structure_factor_coef Fsqd
_refine_ls_weighting_details 'calc w=1/[\s^2^(Fo^2^)+(0.0792P)^2^+9.8036P] where P=(Fo^2^+2Fc^2^)/3'
_refine_ls_weighting_scheme calc
_refine_ls_wR_factor_gt 0.1554
_refine_ls_wR_factor_ref 0.1774
_reflns_number_gt 6324
_reflns_number_total 9259
_reflns_threshold_expression >2sigma(I)
_cod_data_source_file om060641o-file002.cif
_cod_data_source_block ic11842
_cod_depositor_comments
;
The following automatic conversions were performed:

'_symmetry_cell_setting' value 'Monoclinic' changed to 'monoclinic'
according to /home/saulius/struct/CIF-dictionaries/cif_core.dic
dictionary named 'cif_core.dic' version 2.4.1 from 2010-06-29.

Automatic conversion script
Id: cif_fix_values 1715 2011-07-08 13:25:40Z adriana 
;
_cod_original_sg_symbol_H-M P2(1)/c
_cod_database_code 4072469

loop_
_symmetry_equiv_pos_as_xyz
'x, y, z'
'-x, y+1/2, -z+1/2'
'-x, -y, -z'
'x, -y-1/2, z-1/2'

loop_
_atom_site_label
_atom_site_type_symbol
_atom_site_fract_x
_atom_site_fract_y
_atom_site_fract_z
_atom_site_U_iso_or_equiv
_atom_site_adp_type
_atom_site_occupancy
_atom_site_symmetry_multiplicity
_atom_site_calc_flag
_atom_site_refinement_flags
_atom_site_disorder_assembly
_atom_site_disorder_group
Ru1 Ru 0.12098(6) 0.26924(3) 0.014499(18) 0.0564(2) Uani 1 1 d . . .
Ru2 Ru 0.29538(6) 0.11473(3) 0.24359(2) 0.0600(2) Uani 1 1 d . . .
P1 P -0.07434(19) 0.32465(9) 0.04387(7) 0.0619(5) Uani 1 1 d . . .
P2 P 0.0006(2) 0.17355(10) 0.01788(7) 0.0688(5) Uani 1 1 d . . .
P3 P 0.4434(3) 0.03650(9) 0.21093(8) 0.0773(6) Uani 1 1 d . . .
P4 P 0.4790(2) 0.16593(11) 0.28571(7) 0.0763(6) Uani 1 1 d . . .
N1 N 0.5064(8) 0.1710(4) 0.0533(3) 0.104(2) Uani 1 1 d . . .
C1 C 0.2155(6) 0.2632(3) 0.0844(2) 0.0523(15) Uani 1 1 d . . .
C2 C 0.2548(7) 0.3066(3) 0.1180(2) 0.0547(15) Uani 1 1 d . . .
C3 C 0.3295(8) 0.2805(3) 0.1632(2) 0.0632(17) Uani 1 1 d . . .
H3A H 0.4294 0.2938 0.1645 0.076 Uiso 1 1 calc R . .
H3B H 0.2812 0.2942 0.1926 0.076 Uiso 1 1 calc R . .
C4 C 0.3179(7) 0.2093(3) 0.1567(2) 0.0539(15) Uani 1 1 d . . .
C5 C 0.2781(7) 0.1989(3) 0.1027(2) 0.0523(14) Uani 1 1 d . . .
H5A H 0.2059 0.1653 0.0996 0.063 Uiso 1 1 calc R . .
C6 C 0.4075(8) 0.1828(4) 0.0743(3) 0.0683(18) Uani 1 1 d . . .
C7 C 0.3231(7) 0.1680(3) 0.1907(2) 0.0566(16) Uani 1 1 d . . .
C8 C 0.2395(7) 0.3772(3) 0.1174(2) 0.0599(17) Uani 1 1 d . . .
C9 C 0.3127(9) 0.4129(4) 0.0831(3) 0.078(2) Uani 1 1 d . . .
H9A H 0.3730 0.3935 0.0606 0.094 Uiso 1 1 calc R . .
C10 C 0.2940(12) 0.4790(5) 0.0828(4) 0.102(3) Uani 1 1 d . . .
H10A H 0.3397 0.5030 0.0590 0.122 Uiso 1 1 calc R . .
C11 C 0.2117(13) 0.5084(5) 0.1159(5) 0.111(4) Uani 1 1 d . . .
H11A H 0.1994 0.5522 0.1148 0.133 Uiso 1 1 calc R . .
C12 C 0.1451(11) 0.4726(4) 0.1522(4) 0.099(3) Uani 1 1 d . . .
H12A H 0.0897 0.4927 0.1758 0.118 Uiso 1 1 calc R . .
C13 C 0.1608(8) 0.4079(3) 0.1533(3) 0.0721(19) Uani 1 1 d . . .
H13A H 0.1186 0.3846 0.1782 0.087 Uiso 1 1 calc R . .
C14 C 0.2335(9) 0.3484(4) -0.0239(3) 0.079(2) Uani 1 1 d . . .
H14A H 0.2360 0.3930 -0.0138 0.095 Uiso 1 1 calc R . .
C15 C 0.3338(9) 0.3023(5) -0.0123(3) 0.079(2) Uani 1 1 d . . .
H15A H 0.4185 0.3092 0.0084 0.095 Uiso 1 1 calc R . .
C16 C 0.3026(9) 0.2453(5) -0.0367(3) 0.084(2) Uani 1 1 d . . .
H16A H 0.3605 0.2065 -0.0373 0.101 Uiso 1 1 calc R . .
C17 C 0.1756(10) 0.2590(5) -0.0647(3) 0.091(3) Uani 1 1 d . . .
H17A H 0.1288 0.2295 -0.0873 0.110 Uiso 1 1 calc R . .
C18 C 0.1333(10) 0.3201(5) -0.0568(3) 0.092(3) Uani 1 1 d . . .
H18A H 0.0536 0.3419 -0.0733 0.110 Uiso 1 1 calc R . .
C19 C -0.1225(8) 0.3179(4) 0.1088(3) 0.074(2) Uani 1 1 d . . .
H19A H -0.1028 0.2744 0.1182 0.089 Uiso 1 1 calc R . .
H19B H -0.0548 0.3442 0.1266 0.089 Uiso 1 1 calc R . .
C20 C -0.2622(15) 0.3328(9) 0.1272(5) 0.200(8) Uani 1 1 d . . .
H20A H -0.2644 0.3252 0.1616 0.300 Uiso 1 1 calc R . .
H20B H -0.3327 0.3065 0.1114 0.300 Uiso 1 1 calc R . .
H20C H -0.2834 0.3766 0.1208 0.300 Uiso 1 1 calc R . .
C21 C -0.0543(9) 0.4112(4) 0.0352(3) 0.081(2) Uani 1 1 d . . .
H21A H 0.0309 0.4242 0.0531 0.097 Uiso 1 1 calc R . .
H21B H -0.0344 0.4183 0.0010 0.097 Uiso 1 1 calc R . .
C22 C -0.1756(12) 0.4561(4) 0.0495(4) 0.122(4) Uani 1 1 d . . .
H22A H -0.1472 0.4990 0.0429 0.183 Uiso 1 1 calc R . .
H22B H -0.1956 0.4515 0.0836 0.183 Uiso 1 1 calc R . .
H22C H -0.2604 0.4461 0.0310 0.183 Uiso 1 1 calc R . .
C23 C -0.2519(8) 0.3124(4) 0.0145(3) 0.080(2) Uani 1 1 d . . .
H23A H -0.2811 0.2688 0.0197 0.095 Uiso 1 1 calc R . .
H23B H -0.3217 0.3394 0.0305 0.095 Uiso 1 1 calc R . .
C24 C -0.2571(10) 0.3259(5) -0.0396(3) 0.107(3) Uani 1 1 d . . .
H24A H -0.3527 0.3183 -0.0516 0.161 Uiso 1 1 calc R . .
H24B H -0.1907 0.2986 -0.0561 0.161 Uiso 1 1 calc R . .
H24C H -0.2312 0.3693 -0.0454 0.161 Uiso 1 1 calc R . .
C25 C -0.1219(11) 0.1553(4) 0.0684(3) 0.097(3) Uani 1 1 d . . .
H25A H -0.1910 0.1897 0.0701 0.116 Uiso 1 1 calc R . .
H25B H -0.1753 0.1176 0.0592 0.116 Uiso 1 1 calc R . .
C26 C -0.0697(12) 0.1452(7) 0.1166(4) 0.146(5) Uani 1 1 d . . .
H26A H -0.1489 0.1360 0.1378 0.220 Uiso 1 1 calc R . .
H26B H -0.0210 0.1826 0.1278 0.220 Uiso 1 1 calc R . .
H26C H -0.0038 0.1101 0.1167 0.220 Uiso 1 1 calc R . .
C27 C -0.1266(10) 0.1637(5) -0.0341(3) 0.101(3) Uani 1 1 d . . .
H27A H -0.1865 0.2013 -0.0354 0.122 Uiso 1 1 calc R . .
H27B H -0.0700 0.1631 -0.0637 0.122 Uiso 1 1 calc R . .
C28 C -0.2256(13) 0.1067(6) -0.0354(5) 0.149(5) Uani 1 1 d . . .
H28A H -0.2840 0.1083 -0.0643 0.224 Uiso 1 1 calc R . .
H28B H -0.2865 0.1071 -0.0073 0.224 Uiso 1 1 calc R . .
H28C H -0.1692 0.0686 -0.0356 0.224 Uiso 1 1 calc R . .
C29 C 0.1034(11) 0.0978(4) 0.0138(3) 0.099(3) Uani 1 1 d . . .
H29A H 0.1741 0.0973 0.0399 0.118 Uiso 1 1 calc R . .
H29B H 0.0372 0.0631 0.0197 0.118 Uiso 1 1 calc R . .
C30 C 0.1780(16) 0.0856(6) -0.0320(5) 0.158(5) Uani 1 1 d . . .
H30A H 0.2267 0.0455 -0.0301 0.237 Uiso 1 1 calc R . .
H30B H 0.2470 0.1186 -0.0377 0.237 Uiso 1 1 calc R . .
H30C H 0.1094 0.0847 -0.0582 0.237 Uiso 1 1 calc R . .
C31 C 0.0605(13) 0.1002(15) 0.2331(5) 0.153(7) Uani 1 1 d . . .
H31A H 0.0108 0.1007 0.2016 0.184 Uiso 1 1 calc R . .
C32 C 0.0764(13) 0.1506(7) 0.2624(9) 0.132(5) Uani 1 1 d . . .
H32A H 0.0399 0.1934 0.2561 0.158 Uiso 1 1 calc R . .
C33 C 0.1348(15) 0.1309(10) 0.3030(5) 0.136(5) Uani 1 1 d . . .
H33A H 0.1508 0.1569 0.3321 0.163 Uiso 1 1 calc R . .
C34 C 0.1567(12) 0.0656(10) 0.3001(6) 0.133(5) Uani 1 1 d . . .
H34A H 0.1883 0.0369 0.3261 0.160 Uiso 1 1 calc R . .
C35 C 0.1089(16) 0.0497(7) 0.2548(9) 0.141(6) Uani 1 1 d . . .
H35A H 0.1015 0.0064 0.2421 0.169 Uiso 1 1 calc R . .
C36 C 0.5440(13) -0.0169(5) 0.2504(4) 0.128(4) Uani 1 1 d . . .
H36A H 0.5958 -0.0468 0.2302 0.153 Uiso 1 1 calc R . .
H36B H 0.6149 0.0078 0.2682 0.153 Uiso 1 1 calc R . .
C37 C 0.4589(14) -0.0525(6) 0.2854(5) 0.149(5) Uani 1 1 d . . .
H37A H 0.5212 -0.0790 0.3045 0.224 Uiso 1 1 calc R . .
H37B H 0.3903 -0.0784 0.2684 0.224 Uiso 1 1 calc R . .
H37C H 0.4089 -0.0236 0.3064 0.224 Uiso 1 1 calc R . .
C38 C 0.5919(13) 0.0631(5) 0.1708(5) 0.130(4) Uani 1 1 d . . .
H38A H 0.5538 0.0941 0.1480 0.156 Uiso 1 1 calc R . .
H38B H 0.6636 0.0844 0.1906 0.156 Uiso 1 1 calc R . .
C39 C 0.6670(17) 0.0106(6) 0.1416(6) 0.198(8) Uani 1 1 d . . .
H39A H 0.7413 0.0289 0.1219 0.297 Uiso 1 1 calc R . .
H39B H 0.5979 -0.0103 0.1211 0.297 Uiso 1 1 calc R . .
H39C H 0.7087 -0.0196 0.1637 0.297 Uiso 1 1 calc R . .
C40 C 0.3433(11) -0.0163(4) 0.1722(4) 0.105(3) Uani 1 1 d . . .
H40A H 0.4068 -0.0498 0.1612 0.126 Uiso 1 1 calc R . .
H40B H 0.2673 -0.0358 0.1912 0.126 Uiso 1 1 calc R . .
C41 C 0.2766(17) 0.0158(5) 0.1280(4) 0.153(5) Uani 1 1 d . . .
H41A H 0.2235 -0.0149 0.1094 0.230 Uiso 1 1 calc R . .
H41B H 0.3513 0.0336 0.1082 0.230 Uiso 1 1 calc R . .
H41C H 0.2129 0.0488 0.1385 0.230 Uiso 1 1 calc R . .
C42 C 0.6660(14) 0.1782(7) 0.2606(5) 0.136(4) Uani 1 1 d . . .
H42A H 0.7286 0.1949 0.2859 0.163 Uiso 1 1 calc R . .
H42B H 0.7052 0.1380 0.2497 0.163 Uiso 1 1 calc R . .
C43 C 0.6584(16) 0.2207(7) 0.2217(6) 0.161(6) Uani 1 1 d . . .
H43A H 0.7532 0.2275 0.2089 0.242 Uiso 1 1 calc R . .
H43B H 0.6195 0.2603 0.2328 0.242 Uiso 1 1 calc R . .
H43C H 0.5975 0.2035 0.1967 0.242 Uiso 1 1 calc R . .
C44 C 0.5558(11) 0.1255(5) 0.3392(4) 0.111(3) Uani 1 1 d . . .
H44A H 0.6032 0.0871 0.3283 0.133 Uiso 1 1 calc R . .
H44B H 0.6289 0.1527 0.3534 0.133 Uiso 1 1 calc R . .
C45 C 0.4513(12) 0.1084(6) 0.3777(3) 0.121(4) Uani 1 1 d . . .
H45A H 0.5008 0.0874 0.4039 0.181 Uiso 1 1 calc R . .
H45B H 0.3796 0.0806 0.3644 0.181 Uiso 1 1 calc R . .
H45C H 0.4060 0.1462 0.3897 0.181 Uiso 1 1 calc R . .
C46 C 0.4144(11) 0.2419(4) 0.3073(4) 0.101(3) Uani 1 1 d . . .
H46A H 0.3869 0.2669 0.2791 0.121 Uiso 1 1 calc R . .
H46B H 0.3277 0.2344 0.3260 0.121 Uiso 1 1 calc R . .
C47 C 0.5165(13) 0.2829(5) 0.3389(4) 0.132(4) Uani 1 1 d . . .
H47A H 0.4684 0.3213 0.3481 0.199 Uiso 1 1 calc R . .
H47B H 0.6012 0.2931 0.3205 0.199 Uiso 1 1 calc R . .
H47C H 0.5434 0.2597 0.3676 0.199 Uiso 1 1 calc R . .
P5 P 0.0135(4) 0.35546(15) 0.29983(11) 0.1149(10) Uani 1 1 d . . .
F1 F 0.0096(18) 0.3059(7) 0.2520(5) 0.136(5) Uiso 0.50 1 d P A 1
F2 F -0.0021(19) 0.4133(9) 0.3345(6) 0.161(5) Uiso 0.50 1 d P A 1
F3 F 0.069(3) 0.2979(11) 0.3278(7) 0.190(7) Uiso 0.50 1 d P A 1
F4 F -0.038(2) 0.4031(9) 0.2604(6) 0.158(5) Uiso 0.50 1 d P A 1
F5 F -0.1520(18) 0.3393(8) 0.3070(7) 0.158 Uiso 0.50 1 d P A 1
F6 F 0.177(2) 0.3674(9) 0.2799(7) 0.171(6) Uiso 0.50 1 d P A 1
F1' F 0.061(2) 0.4189(8) 0.2790(6) 0.159(5) Uiso 0.50 1 d P A 2
F2' F 0.1440(17) 0.3542(8) 0.3365(6) 0.154(5) Uiso 0.50 1 d P A 2
F3' F -0.125(2) 0.3663(10) 0.2693(8) 0.184(7) Uiso 0.50 1 d P A 2
F4' F -0.035(2) 0.2889(9) 0.3254(7) 0.174(6) Uiso 0.50 1 d P A 2
F5' F -0.073(2) 0.3749(10) 0.3439(8) 0.192(7) Uiso 0.50 1 d P A 2
F6' F 0.094(2) 0.3173(8) 0.2619(6) 0.156(6) Uiso 0.50 1 d P A 2

loop_
_atom_site_aniso_label
_atom_site_aniso_U_11
_atom_site_aniso_U_22
_atom_site_aniso_U_33
_atom_site_aniso_U_23
_atom_site_aniso_U_13
_atom_site_aniso_U_12
Ru1 0.0556(3) 0.0695(4) 0.0440(3) 0.0042(2) 0.0005(2) -0.0055(3)
Ru2 0.0704(4) 0.0542(3) 0.0555(3) 0.0066(2) 0.0000(3) -0.0035(3)
P1 0.0530(10) 0.0660(11) 0.0668(11) 0.0107(9) -0.0035(8) -0.0013(8)
P2 0.0753(13) 0.0691(12) 0.0618(11) -0.0050(9) -0.0040(9) -0.0071(10)
P3 0.0956(15) 0.0529(11) 0.0833(13) 0.0043(9) -0.0025(11) 0.0096(10)
P4 0.0781(13) 0.0847(14) 0.0660(11) -0.0028(10) 0.0003(10) -0.0138(11)
N1 0.075(5) 0.136(7) 0.100(5) -0.006(5) 0.022(4) 0.029(5)
C1 0.044(3) 0.060(4) 0.053(3) 0.006(3) 0.006(3) 0.000(3)
C2 0.055(4) 0.054(4) 0.054(4) 0.003(3) -0.001(3) 0.002(3)
C3 0.080(5) 0.053(4) 0.057(4) 0.004(3) -0.014(3) 0.000(3)
C4 0.055(4) 0.053(4) 0.054(4) 0.001(3) -0.005(3) 0.000(3)
C5 0.053(4) 0.052(4) 0.052(3) 0.001(3) 0.001(3) -0.003(3)
C6 0.065(5) 0.071(5) 0.069(4) 0.003(4) 0.001(4) 0.010(4)
C7 0.066(4) 0.047(3) 0.057(4) -0.001(3) -0.003(3) 0.002(3)
C8 0.063(4) 0.052(4) 0.065(4) 0.014(3) -0.010(3) -0.006(3)
C9 0.096(6) 0.065(5) 0.074(5) 0.006(4) -0.015(4) -0.019(4)
C10 0.138(9) 0.072(6) 0.096(7) 0.024(5) -0.028(6) -0.037(6)
C11 0.138(9) 0.058(5) 0.137(9) 0.000(6) -0.051(8) 0.003(6)
C12 0.104(7) 0.071(6) 0.121(8) -0.020(5) -0.021(6) 0.014(5)
C13 0.080(5) 0.057(4) 0.080(5) -0.005(4) -0.006(4) 0.002(4)
C14 0.079(5) 0.095(6) 0.063(4) 0.019(4) 0.009(4) -0.015(5)
C15 0.062(5) 0.112(7) 0.063(4) 0.005(5) 0.016(4) -0.016(5)
C16 0.082(6) 0.104(6) 0.066(5) -0.003(4) 0.020(4) -0.011(5)
C17 0.098(7) 0.124(8) 0.052(4) -0.004(5) 0.009(4) -0.022(6)
C18 0.083(6) 0.130(8) 0.061(5) 0.034(5) 0.005(4) -0.018(6)
C19 0.066(5) 0.080(5) 0.077(5) -0.003(4) 0.009(4) 0.002(4)
C20 0.139(11) 0.33(2) 0.130(10) 0.053(12) 0.072(9) 0.079(13)
C21 0.076(5) 0.070(5) 0.096(6) 0.023(4) -0.004(4) -0.006(4)
C22 0.116(8) 0.074(6) 0.177(11) 0.012(6) 0.013(7) 0.016(6)
C23 0.057(4) 0.086(5) 0.096(6) 0.013(4) -0.016(4) -0.004(4)
C24 0.080(6) 0.138(9) 0.104(7) 0.026(6) -0.038(5) -0.014(6)
C25 0.115(7) 0.079(6) 0.096(6) 0.009(5) 0.024(5) -0.015(5)
C26 0.105(8) 0.217(14) 0.117(9) 0.051(9) 0.017(7) 0.015(9)
C27 0.103(7) 0.106(7) 0.095(6) -0.025(5) -0.026(5) -0.016(6)
C28 0.123(9) 0.175(12) 0.150(10) -0.078(9) -0.016(8) -0.043(8)
C29 0.120(8) 0.087(6) 0.090(6) -0.028(5) -0.011(5) 0.003(5)
C30 0.212(15) 0.110(9) 0.152(11) -0.034(8) 0.054(10) 0.038(9)
C31 0.076(8) 0.30(2) 0.085(8) 0.003(13) -0.012(6) -0.031(12)
C32 0.077(7) 0.126(11) 0.193(15) 0.049(11) 0.033(9) 0.026(7)
C33 0.108(9) 0.192(15) 0.108(9) -0.057(10) 0.045(8) -0.055(10)
C34 0.097(8) 0.164(13) 0.137(11) 0.082(10) 0.022(8) -0.024(9)
C35 0.103(10) 0.105(9) 0.215(18) -0.054(10) 0.051(11) -0.053(8)
C36 0.158(11) 0.081(7) 0.143(10) 0.017(6) -0.041(8) 0.015(7)
C37 0.147(11) 0.136(10) 0.165(11) 0.076(9) -0.002(9) -0.008(8)
C38 0.132(9) 0.085(7) 0.174(11) -0.011(7) 0.075(8) 0.011(6)
C39 0.192(15) 0.123(10) 0.279(19) -0.040(11) 0.121(14) 0.028(10)
C40 0.125(8) 0.067(5) 0.123(8) -0.017(5) -0.009(6) 0.009(5)
C41 0.243(16) 0.105(8) 0.111(8) -0.031(7) -0.048(9) 0.048(9)
C42 0.139(10) 0.131(10) 0.136(10) -0.025(8) -0.014(8) -0.010(8)
C43 0.174(14) 0.153(12) 0.157(13) 0.000(10) -0.047(11) 0.019(10)
C44 0.106(7) 0.134(9) 0.092(7) -0.030(6) -0.026(6) 0.034(6)
C45 0.112(8) 0.179(11) 0.071(6) -0.006(6) -0.014(6) 0.003(7)
C46 0.113(7) 0.089(6) 0.102(7) -0.023(5) -0.014(6) -0.006(5)
C47 0.160(11) 0.114(8) 0.124(9) -0.039(7) -0.008(8) -0.036(8)
P5 0.137(3) 0.112(2) 0.0956(18) 0.0204(16) 0.0146(17) 0.0480(19)

loop_
_atom_type_symbol
_atom_type_description
_atom_type_scat_dispersion_real
_atom_type_scat_dispersion_imag
_atom_type_scat_source
C C 0.0033 0.0016 'International Tables Vol C Tables 4.2.6.8 and 6.1.1.4'
H H 0.0000 0.0000 'International Tables Vol C Tables 4.2.6.8 and 6.1.1.4'
N N 0.0061 0.0033 'International Tables Vol C Tables 4.2.6.8 and 6.1.1.4'
F F 0.0171 0.0103 'International Tables Vol C Tables 4.2.6.8 and 6.1.1.4'
P P 0.1023 0.0942 'International Tables Vol C Tables 4.2.6.8 and 6.1.1.4'
Ru Ru -1.2594 0.8363 'International Tables Vol C Tables 4.2.6.8 and 6.1.1.4'

loop_
_geom_angle_atom_site_label_1
_geom_angle_atom_site_label_2
_geom_angle_atom_site_label_3
_geom_angle
C1 Ru1 C15 87.3(3)
C1 Ru1 C14 106.2(3)
C15 Ru1 C14 36.1(3)
C1 Ru1 C18 143.4(3)
C15 Ru1 C18 60.7(3)
C14 Ru1 C18 37.2(3)
C1 Ru1 C17 141.2(3)
C15 Ru1 C17 60.3(3)
C14 Ru1 C17 60.5(3)
C18 Ru1 C17 35.5(3)
C1 Ru1 C16 104.1(3)
C15 Ru1 C16 36.6(3)
C14 Ru1 C16 61.5(3)
C18 Ru1 C16 61.4(4)
C17 Ru1 C16 37.2(3)
C1 Ru1 P1 92.19(17)
C15 Ru1 P1 131.2(3)
C14 Ru1 P1 99.0(2)
C18 Ru1 P1 96.1(3)
C17 Ru1 P1 124.6(3)
C16 Ru1 P1 157.2(2)
C1 Ru1 P2 96.35(17)
C15 Ru1 P2 135.9(3)
C14 Ru1 P2 154.0(2)
C18 Ru1 P2 118.7(3)
C17 Ru1 P2 93.8(3)
C16 Ru1 P2 101.1(2)
P1 Ru1 P2 92.69(7)
C7 Ru2 C31 97.0(6)
C7 Ru2 C35 126.2(7)
C31 Ru2 C35 34.0(5)
C7 Ru2 C32 96.1(5)
C31 Ru2 C32 35.0(5)
C35 Ru2 C32 57.8(5)
C7 Ru2 C33 124.9(7)
C31 Ru2 C33 57.2(5)
C35 Ru2 C33 58.3(5)
C32 Ru2 C33 33.9(5)
C7 Ru2 C34 153.2(4)
C31 Ru2 C34 57.7(5)
C35 Ru2 C34 35.2(5)
C32 Ru2 C34 58.4(5)
C33 Ru2 C34 36.0(5)
C7 Ru2 P4 90.3(2)
C31 Ru2 P4 148.0(6)
C35 Ru2 P4 141.8(7)
C32 Ru2 P4 113.3(6)
C33 Ru2 P4 93.2(3)
C34 Ru2 P4 106.8(5)
C7 Ru2 P3 92.5(2)
C31 Ru2 P3 115.7(7)
C35 Ru2 P3 94.4(4)
C32 Ru2 P3 150.3(5)
C33 Ru2 P3 141.6(6)
C34 Ru2 P3 106.1(5)
P4 Ru2 P3 95.00(8)
C19 P1 C21 103.0(4)
C19 P1 C23 101.1(4)
C21 P1 C23 99.8(4)
C19 P1 Ru1 119.5(3)
C21 P1 Ru1 112.0(3)
C23 P1 Ru1 118.5(3)
C25 P2 C27 99.4(5)
C25 P2 C29 100.6(4)
C27 P2 C29 100.5(4)
C25 P2 Ru1 120.9(3)
C27 P2 Ru1 111.9(3)
C29 P2 Ru1 119.8(3)
C40 P3 C36 103.5(5)
C40 P3 C38 102.7(5)
C36 P3 C38 99.2(6)
C40 P3 Ru2 111.2(3)
C36 P3 Ru2 120.8(4)
C38 P3 Ru2 117.1(3)
C46 P4 C44 106.1(5)
C46 P4 C42 107.7(5)
C44 P4 C42 89.9(6)
C46 P4 Ru2 109.3(3)
C44 P4 Ru2 117.7(4)
C42 P4 Ru2 123.8(4)
C2 C1 C5 105.7(5)
C2 C1 Ru1 133.7(5)
C5 C1 Ru1 120.0(4)
C1 C2 C8 130.0(6)
C1 C2 C3 115.6(6)
C8 C2 C3 114.4(5)
C4 C3 C2 103.3(5)
C4 C3 H3A 111.1
C2 C3 H3A 111.1
C4 C3 H3B 111.1
C2 C3 H3B 111.1
H3A C3 H3B 109.1
C7 C4 C3 125.8(6)
C7 C4 C5 128.0(6)
C3 C4 C5 105.7(5)
C6 C5 C4 110.3(5)
C6 C5 C1 109.6(5)
C4 C5 C1 106.0(5)
C6 C5 H5A 110.3
C4 C5 H5A 110.3
C1 C5 H5A 110.3
N1 C6 C5 179.2(9)
C4 C7 Ru2 168.6(6)
C9 C8 C13 119.3(7)
C9 C8 C2 120.1(7)
C13 C8 C2 120.4(6)
C8 C9 C10 118.8(9)
C8 C9 H9A 120.6
C10 C9 H9A 120.6
C11 C10 C9 121.7(9)
C11 C10 H10A 119.1
C9 C10 H10A 119.1
C10 C11 C12 119.2(9)
C10 C11 H11A 120.4
C12 C11 H11A 120.4
C13 C12 C11 120.4(10)
C13 C12 H12A 119.8
C11 C12 H12A 119.8
C12 C13 C8 120.2(8)
C12 C13 H13A 119.9
C8 C13 H13A 119.9
C15 C14 C18 106.8(9)
C15 C14 Ru1 71.5(5)
C18 C14 Ru1 71.5(4)
C15 C14 H14A 126.5
C18 C14 H14A 126.5
Ru1 C14 H14A 126.5
C14 C15 C16 110.8(8)
C14 C15 Ru1 72.4(4)
C16 C15 Ru1 73.0(5)
C14 C15 H15A 124.6
C16 C15 H15A 124.6
Ru1 C15 H15A 124.6
C15 C16 C17 104.5(9)
C15 C16 Ru1 70.5(4)
C17 C16 Ru1 71.0(5)
C15 C16 H16A 127.6
C17 C16 H16A 127.6
Ru1 C16 H16A 127.6
C18 C17 C16 110.0(8)
C18 C17 Ru1 71.9(5)
C16 C17 Ru1 71.9(4)
C18 C17 H17A 125.0
C16 C17 H17A 125.0
Ru1 C17 H17A 125.0
C17 C18 C14 107.9(8)
C17 C18 Ru1 72.6(5)
C14 C18 Ru1 71.3(4)
C17 C18 H18A 125.9
C14 C18 H18A 125.9
Ru1 C18 H18A 125.9
C20 C19 P1 123.2(8)
C20 C19 H19A 106.5
P1 C19 H19A 106.5
C20 C19 H19B 106.5
P1 C19 H19B 106.5
H19A C19 H19B 106.5
C19 C20 H20A 109.5
C19 C20 H20B 109.5
H20A C20 H20B 109.5
C19 C20 H20C 109.5
H20A C20 H20C 109.5
H20B C20 H20C 109.5
C22 C21 P1 120.3(6)
C22 C21 H21A 107.2
P1 C21 H21A 107.2
C22 C21 H21B 107.2
P1 C21 H21B 107.2
H21A C21 H21B 106.9
C21 C22 H22A 109.5
C21 C22 H22B 109.5
H22A C22 H22B 109.5
C21 C22 H22C 109.5
H22A C22 H22C 109.5
H22B C22 H22C 109.5
C24 C23 P1 115.3(6)
C24 C23 H23A 108.4
P1 C23 H23A 108.4
C24 C23 H23B 108.4
P1 C23 H23B 108.4
H23A C23 H23B 107.5
C23 C24 H24A 109.5
C23 C24 H24B 109.5
H24A C24 H24B 109.5
C23 C24 H24C 109.5
H24A C24 H24C 109.5
H24B C24 H24C 109.5
C26 C25 P2 121.5(8)
C26 C25 H25A 107.0
P2 C25 H25A 107.0
C26 C25 H25B 107.0
P2 C25 H25B 107.0
H25A C25 H25B 106.7
C25 C26 H26A 109.5
C25 C26 H26B 109.5
H26A C26 H26B 109.5
C25 C26 H26C 109.5
H26A C26 H26C 109.5
H26B C26 H26C 109.5
C28 C27 P2 119.4(8)
C28 C27 H27A 107.5
P2 C27 H27A 107.5
C28 C27 H27B 107.5
P2 C27 H27B 107.5
H27A C27 H27B 107.0
C27 C28 H28A 109.5
C27 C28 H28B 109.5
H28A C28 H28B 109.5
C27 C28 H28C 109.5
H28A C28 H28C 109.5
H28B C28 H28C 109.5
C30 C29 P2 116.5(8)
C30 C29 H29A 108.2
P2 C29 H29A 108.2
C30 C29 H29B 108.2
P2 C29 H29B 108.2
H29A C29 H29B 107.3
C29 C30 H30A 109.5
C29 C30 H30B 109.5
H30A C30 H30B 109.5
C29 C30 H30C 109.5
H30A C30 H30C 109.5
H30B C30 H30C 109.5
C35 C31 C32 109.7(13)
C35 C31 Ru2 73.5(8)
C32 C31 Ru2 73.0(7)
C35 C31 H31A 125.0
C32 C31 H31A 125.0
Ru2 C31 H31A 125.0
C33 C32 C31 107.8(14)
C33 C32 Ru2 73.4(7)
C31 C32 Ru2 72.0(8)
C33 C32 H32A 125.9
C31 C32 H32A 125.9
Ru2 C32 H32A 125.9
C32 C33 C34 109.0(12)
C32 C33 Ru2 72.7(7)
C34 C33 Ru2 73.1(6)
C32 C33 H33A 125.4
C34 C33 H33A 125.4
Ru2 C33 H33A 125.4
C35 C34 C33 104.4(12)
C35 C34 Ru2 70.9(6)
C33 C34 Ru2 70.9(6)
C35 C34 H34A 127.6
C33 C34 H34A 127.6
Ru2 C34 H34A 127.6
C31 C35 C34 109.1(13)
C31 C35 Ru2 72.6(8)
C34 C35 Ru2 73.9(6)
C31 C35 H35A 125.2
C34 C35 H35A 125.2
Ru2 C35 H35A 125.2
C37 C36 P3 115.7(9)
C37 C36 H36A 108.4
P3 C36 H36A 108.4
C37 C36 H36B 108.4
P3 C36 H36B 108.4
H36A C36 H36B 107.4
C36 C37 H37A 109.5
C36 C37 H37B 109.5
H37A C37 H37B 109.5
C36 C37 H37C 109.5
H37A C37 H37C 109.5
H37B C37 H37C 109.5
C39 C38 P3 115.6(8)
C39 C38 H38A 108.4
P3 C38 H38A 108.4
C39 C38 H38B 108.4
P3 C38 H38B 108.4
H38A C38 H38B 107.5
C38 C39 H39A 109.5
C38 C39 H39B 109.5
H39A C39 H39B 109.5
C38 C39 H39C 109.5
H39A C39 H39C 109.5
H39B C39 H39C 109.5
C41 C40 P3 113.9(7)
C41 C40 H40A 108.8
P3 C40 H40A 108.8
C41 C40 H40B 108.8
P3 C40 H40B 108.8
H40A C40 H40B 107.7
C40 C41 H41A 109.5
C40 C41 H41B 109.5
H41A C41 H41B 109.5
C40 C41 H41C 109.5
H41A C41 H41C 109.5
H41B C41 H41C 109.5
C43 C42 P4 108.8(11)
C43 C42 H42A 109.9
P4 C42 H42A 109.9
C43 C42 H42B 109.9
P4 C42 H42B 109.9
H42A C42 H42B 108.3
C42 C43 H43A 109.5
C42 C43 H43B 109.5
H43A C43 H43B 109.5
C42 C43 H43C 109.5
H43A C43 H43C 109.5
H43B C43 H43C 109.5
C45 C44 P4 115.4(7)
C45 C44 H44A 108.4
P4 C44 H44A 108.4
C45 C44 H44B 108.4
P4 C44 H44B 108.4
H44A C44 H44B 107.5
C44 C45 H45A 109.5
C44 C45 H45B 109.5
H45A C45 H45B 109.5
C44 C45 H45C 109.5
H45A C45 H45C 109.5
H45B C45 H45C 109.5
C47 C46 P4 118.3(8)
C47 C46 H46A 107.7
P4 C46 H46A 107.7
C47 C46 H46B 107.7
P4 C46 H46B 107.7
H46A C46 H46B 107.1
C46 C47 H47A 109.5
C46 C47 H47B 109.5
H47A C47 H47B 109.5
C46 C47 H47C 109.5
H47A C47 H47C 109.5
H47B C47 H47C 109.5
F5' P5 F6' 163.5(11)
F5' P5 F1' 102.6(10)
F6' P5 F1' 93.7(9)
F5' P5 F3 89.5(11)
F6' P5 F3 75.9(9)
F1' P5 F3 142.3(12)
F5' P5 F4 102.7(10)
F6' P5 F4 90.9(9)
F1' P5 F4 42.0(7)
F3 P5 F4 165.9(10)
F5' P5 F3' 87.2(11)
F6' P5 F3' 96.8(10)
F1' P5 F3' 84.7(10)
F3 P5 F3' 132.0(13)
F4 P5 F3' 43.5(8)
F5' P5 F2 41.1(8)
F6' P5 F2 152.2(11)
F1' P5 F2 64.3(9)
F3 P5 F2 110.4(10)
F4 P5 F2 83.7(9)
F3' P5 F2 97.8(9)
F5' P5 F2' 84.4(10)
F6' P5 F2' 92.9(9)
F1' P5 F2' 91.8(10)
F3 P5 F2' 53.5(9)
F4 P5 F2' 133.8(10)
F3' P5 F2' 170.0(9)
F2 P5 F2' 72.2(8)
F5' P5 F5 56.1(9)
F6' P5 F5 116.8(10)
F1' P5 F5 121.1(9)
F3 P5 F5 95.4(11)
F4 P5 F5 85.9(9)
F3' P5 F5 45.2(8)
F2 P5 F5 90.0(9)
F2' P5 F5 131.4(9)
F5' P5 F4' 74.9(10)
F6' P5 F4' 88.7(10)
F1' P5 F4' 176.6(10)
F3 P5 F4' 36.4(9)
F4 P5 F4' 140.4(11)
F3' P5 F4' 97.3(12)
F2 P5 F4' 112.6(9)
F2' P5 F4' 85.7(9)
F5 P5 F4' 59.5(9)
F5' P5 F6 136.2(11)
F6' P5 F6 52.5(8)
F1' P5 F6 57.9(8)
F3 P5 F6 88.7(11)
F4 P5 F6 87.2(10)
F3' P5 F6 124.6(11)
F2 P5 F6 99.9(10)
F2' P5 F6 60.1(8)
F5 P5 F6 167.2(9)
F4' P5 F6 122.4(10)
F5' P5 F1 141.8(11)
F6' P5 F1 30.8(7)
F1' P5 F1 105.0(8)
F3 P5 F1 84.6(10)
F4 P5 F1 81.4(8)
F3' P5 F1 69.7(9)
F2 P5 F1 164.9(8)
F2' P5 F1 120.3(8)
F5 P5 F1 86.8(9)
F4' P5 F1 78.3(8)
F6 P5 F1 81.5(8)

loop_
_geom_bond_atom_site_label_1
_geom_bond_atom_site_label_2
_geom_bond_distance
Ru1 C1 2.112(6)
Ru1 C15 2.225(7)
Ru1 C14 2.236(7)
Ru1 C18 2.237(7)
Ru1 C17 2.245(8)
Ru1 C16 2.257(8)
Ru1 P1 2.306(2)
Ru1 P2 2.310(2)
Ru2 C7 1.854(6)
Ru2 C31 2.221(12)
Ru2 C35 2.232(10)
Ru2 C32 2.233(11)
Ru2 C33 2.241(10)
Ru2 C34 2.270(9)
Ru2 P4 2.324(2)
Ru2 P3 2.330(2)
P1 C19 1.845(7)
P1 C21 1.850(8)
P1 C23 1.852(7)
P2 C25 1.839(8)
P2 C27 1.862(8)
P2 C29 1.865(9)
P3 C40 1.797(9)
P3 C36 1.820(9)
P3 C38 1.856(10)
P4 C46 1.813(9)
P4 C44 1.840(10)
P4 C42 1.889(13)
N1 C6 1.115(9)
C1 C2 1.350(9)
C1 C5 1.557(9)
C2 C8 1.495(9)
C2 C3 1.523(9)
C3 C4 1.517(9)
C3 H3A 0.9700
C3 H3B 0.9700
C4 C7 1.280(8)
C4 C5 1.542(8)
C5 C6 1.474(10)
C5 H5A 0.9800
C8 C9 1.387(10)
C8 C13 1.390(10)
C9 C10 1.404(12)
C9 H9A 0.9300
C10 C11 1.343(14)
C10 H10A 0.9300
C11 C12 1.396(15)
C11 H11A 0.9300
C12 C13 1.373(11)
C12 H12A 0.9300
C13 H13A 0.9300
C14 C15 1.383(11)
C14 C18 1.427(12)
C14 H14A 0.9800
C15 C16 1.406(12)
C15 H15A 0.9800
C16 C17 1.435(12)
C16 H16A 0.9800
C17 C18 1.365(13)
C17 H17A 0.9800
C18 H18A 0.9800
C19 C20 1.429(13)
C19 H19A 0.9700
C19 H19B 0.9700
C20 H20A 0.9600
C20 H20B 0.9600
C20 H20C 0.9600
C21 C22 1.525(12)
C21 H21A 0.9700
C21 H21B 0.9700
C22 H22A 0.9600
C22 H22B 0.9600
C22 H22C 0.9600
C23 C24 1.512(11)
C23 H23A 0.9700
C23 H23B 0.9700
C24 H24A 0.9600
C24 H24B 0.9600
C24 H24C 0.9600
C25 C26 1.423(13)
C25 H25A 0.9700
C25 H25B 0.9700
C26 H26A 0.9600
C26 H26B 0.9600
C26 H26C 0.9600
C27 C28 1.514(14)
C27 H27A 0.9700
C27 H27B 0.9700
C28 H28A 0.9600
C28 H28B 0.9600
C28 H28C 0.9600
C29 C30 1.461(13)
C29 H29A 0.9700
C29 H29B 0.9700
C30 H30A 0.9600
C30 H30B 0.9600
C30 H30C 0.9600
C31 C35 1.30(2)
C31 C32 1.34(2)
C31 H31A 0.9800
C32 C33 1.305(18)
C32 H32A 0.9800
C33 C34 1.395(19)
C33 H33A 0.9800
C34 C35 1.361(19)
C34 H34A 0.9800
C35 H35A 0.9800
C36 C37 1.455(14)
C36 H36A 0.9700
C36 H36B 0.9700
C37 H37A 0.9600
C37 H37B 0.9600
C37 H37C 0.9600
C38 C39 1.535(14)
C38 H38A 0.9700
C38 H38B 0.9700
C39 H39A 0.9600
C39 H39B 0.9600
C39 H39C 0.9600
C40 C41 1.521(13)
C40 H40A 0.9700
C40 H40B 0.9700
C41 H41A 0.9600
C41 H41B 0.9600
C41 H41C 0.9600
C42 C43 1.398(16)
C42 H42A 0.9700
C42 H42B 0.9700
C43 H43A 0.9600
C43 H43B 0.9600
C43 H43C 0.9600
C44 C45 1.483(14)
C44 H44A 0.9700
C44 H44B 0.9700
C45 H45A 0.9600
C45 H45B 0.9600
C45 H45C 0.9600
C46 C47 1.546(12)
C46 H46A 0.9700
C46 H46B 0.9700
C47 H47A 0.9600
C47 H47B 0.9600
C47 H47C 0.9600
P5 F5' 1.51(2)
P5 F6' 1.514(17)
P5 F1' 1.520(17)
P5 F3 1.53(2)
P5 F4 1.551(17)
P5 F3' 1.55(2)
P5 F2 1.555(17)
P5 F2' 1.574(16)
P5 F5 1.587(17)
P5 F4' 1.636(19)
P5 F6 1.640(18)
P5 F1 1.679(15)
